data_9008112
loop_
_publ_author_name
'Reddy, J. M.'
'Storm, A. R.'
'Knox, K.'

_publ_section_title
;
 The crystal structure of V2Ga5
;
_journal_name_full 'Zeitschrift fur Kristallographie'
_journal_page_first 441
_journal_page_last 448
_journal_volume 121
_journal_year 1965
_chemical_formula_structural V2Ga5
_chemical_formula_sum 'Ga5 V2'
_space_group_IT_number 127
_symmetry_space_group_name_Hall '-P 4 2ab'
_symmetry_space_group_name_H-M 'P 4/m b m'
_cell_angle_alpha 90
_cell_angle_beta 90
_cell_angle_gamma 90
_cell_length_a 8.968
_cell_length_b 8.968
_cell_length_c 2.693
_cell_formula_units_Z 2
_cell_volume 216.585
_database_code_amcsd 0010625
_exptl_crystal_density_diffrn 6.908
_cod_original_formula_sum 'V2 Ga5'
_cod_database_code 9008112
_amcsd_formula_title V2Ga5

loop_
_space_group_symop_operation_xyz
x,y,z
1/2-y,1/2-x,z
1/2+y,1/2+x,-z
y,-x,-z
-y,x,z
1/2+x,1/2-y,z
1/2-x,1/2+y,-z
x,y,-z
-x,-y,z
1/2+y,1/2+x,z
1/2-y,1/2-x,-z
-y,x,-z
y,-x,z
1/2-x,1/2+y,z
1/2+x,1/2-y,-z
-x,-y,-z

loop_
_atom_site_label
_atom_site_fract_x
_atom_site_fract_y
_atom_site_fract_z
_atom_site_U_iso_or_equiv
V 0.31970 0.81970 0.50000 -0.00215
Ga1 0.29368 0.56030 0.00000 -0.00279
Ga2 0.50000 0.00000 0.00000 -0.00076

loop_
_cod_related_entry_id
_cod_related_entry_database
_cod_related_entry_code
1 AMCSD 0010625
